data_2212526
loop_
_publ_author_name
'Liang Ding'
'Jun-Hui Zuo'
'Chong-Bo Liu'
'Rui-Hong Deng'
'Hui-Liang Wen'

_publ_section_title
;
 Diaquabis(5-phenyl-1<i>H</i>-pyrazole-3-carboxylato)cobalt(II)
;
_journal_coeditor_code DN2122
_journal_issue 3
_journal_name_full 'Acta Crystallographica Section E'
_journal_page_first m650
_journal_page_last m651
_journal_paper_doi 10.1107/S1600536807004126
_journal_volume 63
_journal_year 2007
_chemical_formula_iupac '[Co (C10 H7 N O2)2 (H2 O)2]'
_chemical_formula_moiety 'C20 H18 Co N4 O6'
_chemical_formula_sum 'C20 H18 Co N4 O6'
_chemical_formula_weight 469.31
_chemical_name_systematic
;
Diaquabis(5-phenyl-1H-pyrazole-3-carboxylato)cobalt(II)
;
_space_group_IT_number 14
_symmetry_cell_setting monoclinic
_symmetry_space_group_name_Hall '-P 2yn'
_symmetry_space_group_name_H-M 'P 1 21/n 1'
_atom_sites_solution_hydrogens geom
_atom_sites_solution_primary direct
_atom_sites_solution_secondary difmap
_audit_creation_method SHELXL-97
_cell_angle_alpha 90.00
_cell_angle_beta 104.886(2)
_cell_angle_gamma 90.00
_cell_formula_units_Z 2
_cell_length_a 4.8575(7)
_cell_length_b 33.087(5)
_cell_length_c 6.2855(9)
_cell_measurement_reflns_used 2721
_cell_measurement_temperature 291(2)
_cell_measurement_theta_max 27.43
_cell_measurement_theta_min 3.41
_cell_volume 976.3(2)
_computing_cell_refinement 'SAINT (Bruker, 1998)'
_computing_data_collection 'SMART (Bruker, 1998)'
_computing_data_reduction SAINT
_computing_molecular_graphics 'SHELXTL (Bruker, 1998)'
_computing_publication_material SHELXTL
_computing_structure_refinement 'SHELXL97 (Sheldrick, 1997)'
_computing_structure_solution 'SHELXS97 (Sheldrick, 1997)'
_diffrn_ambient_temperature 291(2)
_diffrn_measured_fraction_theta_full 0.998
_diffrn_measured_fraction_theta_max 0.998
_diffrn_measurement_device_type 'Bruker SMART CCD area-detector'
_diffrn_measurement_method '\f and \w'
_diffrn_radiation_monochromator graphite
_diffrn_radiation_source 'fine-focus sealed tube'
_diffrn_radiation_type MoK\a
_diffrn_radiation_wavelength 0.71073
_diffrn_reflns_av_R_equivalents 0.0262
_diffrn_reflns_av_sigmaI/netI 0.0233
_diffrn_reflns_limit_h_max 5
_diffrn_reflns_limit_h_min -5
_diffrn_reflns_limit_k_max 39
_diffrn_reflns_limit_k_min -39
_diffrn_reflns_limit_l_max 7
_diffrn_reflns_limit_l_min -7
_diffrn_reflns_number 7362
_diffrn_reflns_theta_full 25.49
_diffrn_reflns_theta_max 25.49
_diffrn_reflns_theta_min 3.41
_exptl_absorpt_coefficient_mu 0.927
_exptl_absorpt_correction_T_max 0.9586
_exptl_absorpt_correction_T_min 0.7243
_exptl_absorpt_correction_type multi-scan
_exptl_absorpt_process_details '(SADABS; Sheldrick, 1996)'
_exptl_crystal_colour pink
_exptl_crystal_density_diffrn 1.596
_exptl_crystal_density_method 'not measured'
_exptl_crystal_description block
_exptl_crystal_F_000 482
_exptl_crystal_size_max 0.37
_exptl_crystal_size_mid 0.10
_exptl_crystal_size_min 0.05
_refine_diff_density_max 0.271
_refine_diff_density_min -0.260
_refine_ls_extinction_method none
_refine_ls_goodness_of_fit_ref 1.066
_refine_ls_hydrogen_treatment mixed
_refine_ls_matrix_type full
_refine_ls_number_parameters 150
_refine_ls_number_reflns 1816
_refine_ls_number_restraints 3
_refine_ls_restrained_S_all 1.065
_refine_ls_R_factor_all 0.0411
_refine_ls_R_factor_gt 0.0346
_refine_ls_shift/su_max 0.000
_refine_ls_shift/su_mean 0.000
_refine_ls_structure_factor_coef Fsqd
_refine_ls_weighting_details 'calc w=1/[\s^2^(Fo^2^)+(0.0311P)^2^+0.8985P] where P=(Fo^2^+2Fc^2^)/3'
_refine_ls_weighting_scheme calc
_refine_ls_wR_factor_gt 0.0780
_refine_ls_wR_factor_ref 0.0810
_reflns_number_gt 1607
_reflns_number_total 1816
_reflns_threshold_expression I>2\s(I)
_cod_data_source_file dn2122.cif
_cod_data_source_block I
_cod_depositor_comments
;
The following automatic conversions were performed:
'_symmetry_cell_setting' value 'Monoclinic' changed to 'monoclinic'
according to '/home/saulius/struct/CIF-dictionaries/cif_core.dic'
dictionary named 'cif_core.dic' version 2.4.1 from 2010-06-29.

Automatic conversion script
Id: cif_fix_enum 1527 2010-12-29 10:47:43Z saulius 

The following automatic conversions were performed:

'_symmetry_cell_setting' value 'Monoclinic' changed to 'monoclinic'
according to /home/saulius/struct/CIF-dictionaries/cif_core.dic
dictionary named 'cif_core.dic' version 2.4.1 from 2010-06-29.

Automatic conversion script
Id: cif_fix_values 1715 2011-07-08 13:25:40Z adriana 
;
_cod_original_sg_symbol_H-M 'P 21/n'
_cod_database_code 2212526
_cod_database_fobs_code 2212526

loop_
_symmetry_equiv_pos_as_xyz
'x, y, z'
'-x+1/2, y+1/2, -z+1/2'
'-x, -y, -z'
'x-1/2, -y-1/2, z-1/2'

loop_
_atom_site_type_symbol
_atom_site_label
_atom_site_fract_x
_atom_site_fract_y
_atom_site_fract_z
_atom_site_U_iso_or_equiv
_atom_site_adp_type
_atom_site_calc_flag
_atom_site_refinement_flags
_atom_site_occupancy
Co Co1 0.5000 0.5000 1.0000 0.02632(15) Uani d S 1
O O1 0.6631(3) 0.51935(5) 0.7399(3) 0.0280(4) Uani d . 1
O O2 0.6491(4) 0.57026(5) 0.5022(3) 0.0367(4) Uani d . 1
O O3 0.8617(4) 0.52794(5) 1.2289(3) 0.0303(4) Uani d D 1
N N1 0.3166(4) 0.55654(6) 0.9334(3) 0.0276(4) Uani d . 1
N N2 0.1553(4) 0.58219(6) 1.0143(3) 0.0290(5) Uani d . 1
H H2 0.0773 0.5762 1.1185 0.035 Uiso calc R 1
C C1 0.5835(5) 0.55440(7) 0.6606(4) 0.0257(5) Uani d . 1
C C2 0.3956(5) 0.57699(7) 0.7759(4) 0.0255(5) Uani d . 1
C C3 0.2841(5) 0.61581(7) 0.7569(4) 0.0287(5) Uani d . 1
H H3A 0.3082 0.6358 0.6594 0.034 Uiso calc R 1
C C4 0.1290(5) 0.61857(7) 0.9136(4) 0.0270(5) Uani d . 1
C C5 -0.0378(5) 0.65139(7) 0.9753(4) 0.0312(6) Uani d . 1
C C6 -0.0973(6) 0.68566(8) 0.8460(6) 0.0494(8) Uani d . 1
H H6 -0.0254 0.6882 0.7231 0.059 Uiso calc R 1
C C7 -0.2640(7) 0.71648(9) 0.8983(7) 0.0668(10) Uani d . 1
H H7 -0.3048 0.7393 0.8090 0.080 Uiso calc R 1
C C8 -0.3675(7) 0.71341(10) 1.0795(7) 0.0693(11) Uani d . 1
H H8 -0.4777 0.7341 1.1144 0.083 Uiso calc R 1
C C9 -0.3093(7) 0.67973(11) 1.2105(6) 0.0583(9) Uani d . 1
H H9 -0.3808 0.6777 1.3339 0.070 Uiso calc R 1
C C10 -0.1447(6) 0.64857(9) 1.1609(5) 0.0444(7) Uani d . 1
H H10 -0.1056 0.6259 1.2511 0.053 Uiso calc R 1
H H1W 1.001(5) 0.5130(9) 1.276(5) 0.074(12) Uiso d D 1
H H2W 0.804(7) 0.5374(9) 1.332(4) 0.078(12) Uiso d D 1

loop_
_atom_site_aniso_label
_atom_site_aniso_U_11
_atom_site_aniso_U_22
_atom_site_aniso_U_33
_atom_site_aniso_U_12
_atom_site_aniso_U_13
_atom_site_aniso_U_23
Co1 0.0271(3) 0.0282(3) 0.0275(3) 0.00560(19) 0.01407(18) 0.00350(19)
O1 0.0266(8) 0.0321(9) 0.0287(9) 0.0055(7) 0.0133(7) 0.0015(7)
O2 0.0499(11) 0.0365(10) 0.0313(10) 0.0031(8) 0.0245(9) 0.0032(7)
O3 0.0283(9) 0.0376(10) 0.0284(9) 0.0048(8) 0.0136(7) 0.0003(8)
N1 0.0286(11) 0.0291(11) 0.0291(11) 0.0052(8) 0.0145(9) 0.0024(8)
N2 0.0308(11) 0.0324(11) 0.0297(11) 0.0049(9) 0.0181(9) 0.0017(8)
C1 0.0248(12) 0.0307(13) 0.0234(12) -0.0021(9) 0.0091(9) -0.0031(10)
C2 0.0232(11) 0.0304(12) 0.0242(12) 0.0004(9) 0.0084(10) 0.0014(9)
C3 0.0296(12) 0.0280(12) 0.0312(13) -0.0005(10) 0.0128(10) 0.0030(10)
C4 0.0252(12) 0.0260(12) 0.0300(13) 0.0005(9) 0.0072(10) -0.0001(10)
C5 0.0228(12) 0.0308(13) 0.0403(15) 0.0009(10) 0.0089(11) -0.0053(11)
C6 0.0461(17) 0.0344(15) 0.075(2) 0.0069(13) 0.0283(16) 0.0057(14)
C7 0.059(2) 0.0359(17) 0.114(3) 0.0144(15) 0.039(2) 0.0083(18)
C8 0.054(2) 0.0443(19) 0.119(3) 0.0064(16) 0.039(2) -0.023(2)
C9 0.0504(19) 0.070(2) 0.060(2) 0.0035(16) 0.0252(16) -0.0251(18)
C10 0.0449(16) 0.0495(17) 0.0411(16) 0.0062(13) 0.0153(13) -0.0087(13)

loop_
_atom_type_symbol
_atom_type_description
_atom_type_scat_dispersion_real
_atom_type_scat_dispersion_imag
_atom_type_scat_source
C C 0.0033 0.0016 'International Tables Vol C Tables 4.2.6.8 and 6.1.1.4'
H H 0.0000 0.0000 'International Tables Vol C Tables 4.2.6.8 and 6.1.1.4'
N N 0.0061 0.0033 'International Tables Vol C Tables 4.2.6.8 and 6.1.1.4'
O O 0.0106 0.0060 'International Tables Vol C Tables 4.2.6.8 and 6.1.1.4'
Co Co 0.3494 0.9721 'International Tables Vol C Tables 4.2.6.8 and 6.1.1.4'

loop_
_geom_angle_atom_site_label_1
_geom_angle_atom_site_label_2
_geom_angle_atom_site_label_3
_geom_angle_site_symmetry_1
_geom_angle_site_symmetry_3
_geom_angle
N1 Co1 N1 3_667 . 179.9990(10)
N1 Co1 O1 3_667 . 101.83(7)
N1 Co1 O1 . . 78.17(7)
N1 Co1 O1 3_667 3_667 78.17(7)
N1 Co1 O1 . 3_667 101.83(7)
O1 Co1 O1 . 3_667 179.9980(10)
N1 Co1 O3 3_667 . 91.02(7)
N1 Co1 O3 . . 88.98(7)
O1 Co1 O3 . . 89.03(6)
O1 Co1 O3 3_667 . 90.97(6)
N1 Co1 O3 3_667 3_667 88.97(7)
N1 Co1 O3 . 3_667 91.03(7)
O1 Co1 O3 . 3_667 90.97(6)
O1 Co1 O3 3_667 3_667 89.03(6)
O3 Co1 O3 . 3_667 180.0
C1 O1 Co1 . . 116.35(13)
Co1 O3 H1W . . 115(2)
Co1 O3 H2W . . 107(2)
H1W O3 H2W . . 111.1(17)
C2 N1 N2 . . 105.55(18)
C2 N1 Co1 . . 114.69(15)
N2 N1 Co1 . . 139.40(15)
N1 N2 C4 . . 112.35(19)
N1 N2 H2 . . 123.8
C4 N2 H2 . . 123.8
O2 C1 O1 . . 125.6(2)
O2 C1 C2 . . 119.4(2)
O1 C1 C2 . . 114.98(19)
N1 C2 C3 . . 110.7(2)
N1 C2 C1 . . 115.6(2)
C3 C2 C1 . . 133.7(2)
C2 C3 C4 . . 105.7(2)
C2 C3 H3A . . 127.1
C4 C3 H3A . . 127.1
N2 C4 C3 . . 105.7(2)
N2 C4 C5 . . 121.9(2)
C3 C4 C5 . . 132.4(2)
C6 C5 C10 . . 118.7(2)
C6 C5 C4 . . 119.9(2)
C10 C5 C4 . . 121.4(2)
C5 C6 C7 . . 120.6(3)
C5 C6 H6 . . 119.7
C7 C6 H6 . . 119.7
C8 C7 C6 . . 120.3(3)
C8 C7 H7 . . 119.8
C6 C7 H7 . . 119.8
C7 C8 C9 . . 120.0(3)
C7 C8 H8 . . 120.0
C9 C8 H8 . . 120.0
C8 C9 C10 . . 120.7(3)
C8 C9 H9 . . 119.6
C10 C9 H9 . . 119.6
C9 C10 C5 . . 119.8(3)
C9 C10 H10 . . 120.1
C5 C10 H10 . . 120.1

loop_
_geom_bond_atom_site_label_1
_geom_bond_atom_site_label_2
_geom_bond_site_symmetry_2
_geom_bond_distance
Co1 N1 3_667 2.0682(19)
Co1 N1 . 2.0682(19)
Co1 O1 . 2.0917(16)
Co1 O1 3_667 2.0917(15)
Co1 O3 . 2.1708(18)
Co1 O3 3_667 2.1708(18)
O1 C1 . 1.282(3)
O2 C1 . 1.237(3)
O3 H1W . 0.83(3)
O3 H2W . 0.83(3)
N1 C2 . 1.335(3)
N1 N2 . 1.341(3)
N2 C4 . 1.351(3)
N2 H2 . 0.8600
C1 C2 . 1.502(3)
C2 C3 . 1.387(3)
C3 C4 . 1.388(3)
C3 H3A . 0.9300
C4 C5 . 1.465(3)
C5 C6 . 1.381(4)
C5 C10 . 1.397(4)
C6 C7 . 1.393(4)
C6 H6 . 0.9300
C7 C8 . 1.362(5)
C7 H7 . 0.9300
C8 C9 . 1.371(5)
C8 H8 . 0.9300
C9 C10 . 1.388(4)
C9 H9 . 0.9300
C10 H10 . 0.9300

loop_
_geom_hbond_atom_site_label_D
_geom_hbond_atom_site_label_H
_geom_hbond_atom_site_label_A
_geom_hbond_site_symmetry_A
_geom_hbond_distance_DH
_geom_hbond_distance_HA
_geom_hbond_distance_DA
_geom_hbond_angle_DHA
_geom_hbond_publ_flag
O3 H2W O2 1_556 0.83(3) 1.82(3) 2.625(2) 164(3) yes
O3 H1W O1 3_767 0.83(3) 1.98(3) 2.754(2) 156(3) yes
N2 H2 O3 1_455 0.86 2.12 2.839(3) 140.8 yes

loop_
_geom_torsion_atom_site_label_1
_geom_torsion_atom_site_label_2
_geom_torsion_atom_site_label_3
_geom_torsion_atom_site_label_4
_geom_torsion_site_symmetry_1
_geom_torsion
N1 Co1 O1 C1 3_667 179.68(16)
N1 Co1 O1 C1 . -0.32(16)
O3 Co1 O1 C1 . -89.48(16)
O3 Co1 O1 C1 3_667 90.53(16)
O1 Co1 N1 C2 . -2.67(16)
O1 Co1 N1 C2 3_667 177.33(16)
O3 Co1 N1 C2 . 86.55(17)
O3 Co1 N1 C2 3_667 -93.45(17)
O1 Co1 N1 N2 . -174.4(3)
O1 Co1 N1 N2 3_667 5.6(3)
O3 Co1 N1 N2 . -85.2(2)
O3 Co1 N1 N2 3_667 94.8(2)
C2 N1 N2 C4 . -0.2(3)
Co1 N1 N2 C4 . 172.02(19)
Co1 O1 C1 O2 . -177.26(19)
Co1 O1 C1 C2 . 2.9(2)
N2 N1 C2 C3 . 0.1(3)
Co1 N1 C2 C3 . -174.35(16)
N2 N1 C2 C1 . 179.36(19)
Co1 N1 C2 C1 . 4.9(3)
O2 C1 C2 N1 . 174.9(2)
O1 C1 C2 N1 . -5.3(3)
O2 C1 C2 C3 . -6.0(4)
O1 C1 C2 C3 . 173.8(2)
N1 C2 C3 C4 . 0.0(3)
C1 C2 C3 C4 . -179.1(2)
N1 N2 C4 C3 . 0.2(3)
N1 N2 C4 C5 . -180.0(2)
C2 C3 C4 N2 . -0.1(3)
C2 C3 C4 C5 . -180.0(2)
N2 C4 C5 C6 . -169.6(3)
C3 C4 C5 C6 . 10.2(4)
N2 C4 C5 C10 . 9.0(4)
C3 C4 C5 C10 . -171.2(3)
C10 C5 C6 C7 . -0.9(4)
C4 C5 C6 C7 . 177.7(3)
C5 C6 C7 C8 . 0.9(5)
C6 C7 C8 C9 . -0.4(6)
C7 C8 C9 C10 . 0.1(5)
C8 C9 C10 C5 . -0.2(5)
C6 C5 C10 C9 . 0.6(4)
C4 C5 C10 C9 . -178.0(3)
